data_7157513
loop_
_publ_author_name
'Wei, Jun'
'Bao, Kun'
'Wang, Yuan'
'Sheng, Rong'
'Hu, Jinbo'

_publ_section_title
;
 Novel usage of 2-BTSO<sub>2</sub>CF<sub>2</sub>H for metal-free
 electrophilic difluoroalkanethiolation of indoles.
;
_journal_issue 24
_journal_name_full 'Organic &amp; biomolecular chemistry'
_journal_page_first 4556
_journal_page_last 4559
_journal_paper_doi 10.1039/d0ob00872a
_journal_volume 18
_journal_year 2020
_chemical_formula_sum 'C15 H18 B F2 N O2 S'
_chemical_formula_weight 325.17
_space_group_crystal_system orthorhombic
_space_group_IT_number 61
_space_group_name_Hall '-P 2ac 2ab'
_space_group_name_H-M_alt 'P b c a'
_atom_sites_solution_hydrogens mixed
_audit_creation_method SHELXL-2013
_audit_update_record
;
2020-04-05 deposited with the CCDC.	2020-05-22 downloaded from the CCDC.
;
_cell_angle_alpha 90
_cell_angle_beta 90
_cell_angle_gamma 90
_cell_formula_units_Z 8
_cell_length_a 8.2789(3)
_cell_length_b 13.5084(5)
_cell_length_c 29.7538(12)
_cell_measurement_reflns_used 8451
_cell_measurement_temperature 293(2)
_cell_measurement_theta_max 53.259
_cell_measurement_theta_min 5.932
_cell_volume 3327.5(2)
_computing_cell_refinement 'Bruker SAINT'
_computing_data_collection 'Bruker APEX2'
_computing_data_reduction 'Bruker SAINT'
_computing_molecular_graphics 'Bruker SHELXTL'
_computing_publication_material 'Bruker SHELXTL'
_computing_structure_refinement 'SHELXL-2013 (Sheldrick, 2013)'
_computing_structure_solution 'SHELXS-97 (Sheldrick 2008)'
_diffrn_ambient_temperature 293(2)
_diffrn_measured_fraction_theta_full 0.995
_diffrn_measured_fraction_theta_max 0.995
_diffrn_measurement_device_type 'Bruker APEX-II CCD'
_diffrn_measurement_method '\f and \w scans'
_diffrn_radiation_type MoK\a
_diffrn_radiation_wavelength 0.71073
_diffrn_reflns_av_R_equivalents 0.0728
_diffrn_reflns_av_unetI/netI 0.0391
_diffrn_reflns_Laue_measured_fraction_full 0.995
_diffrn_reflns_Laue_measured_fraction_max 0.995
_diffrn_reflns_limit_h_max 10
_diffrn_reflns_limit_h_min -10
_diffrn_reflns_limit_k_max 16
_diffrn_reflns_limit_k_min -16
_diffrn_reflns_limit_l_max 36
_diffrn_reflns_limit_l_min -36
_diffrn_reflns_number 27898
_diffrn_reflns_point_group_measured_fraction_full 0.995
_diffrn_reflns_point_group_measured_fraction_max 0.995
_diffrn_reflns_theta_full 25.242
_diffrn_reflns_theta_max 25.999
_diffrn_reflns_theta_min 2.816
_exptl_absorpt_coefficient_mu 0.219
_exptl_absorpt_correction_T_max 0.7456
_exptl_absorpt_correction_T_min 0.4612
_exptl_absorpt_correction_type multi-scan
_exptl_absorpt_process_details sadabs
_exptl_crystal_colour colorless
_exptl_crystal_density_diffrn 1.298
_exptl_crystal_description prismatic
_exptl_crystal_F_000 1360
_exptl_crystal_size_max 0.180
_exptl_crystal_size_mid 0.150
_exptl_crystal_size_min 0.120
_refine_diff_density_max 0.309
_refine_diff_density_min -0.284
_refine_diff_density_rms 0.048
_refine_ls_extinction_coef 0.014(4)
_refine_ls_extinction_expression Fc^*^=kFc[1+0.001xFc^2^\l^3^/sin(2\q)]^-1/4^
_refine_ls_extinction_method SHELXL
_refine_ls_goodness_of_fit_ref 1.024
_refine_ls_hydrogen_treatment mixed
_refine_ls_matrix_type full
_refine_ls_number_parameters 311
_refine_ls_number_reflns 3260
_refine_ls_number_restraints 135
_refine_ls_restrained_S_all 1.138
_refine_ls_R_factor_all 0.0869
_refine_ls_R_factor_gt 0.0674
_refine_ls_shift/su_max 0.002
_refine_ls_shift/su_mean 0.000
_refine_ls_structure_factor_coef Fsqd
_refine_ls_weighting_details 'w=1/[\s^2^(Fo^2^)+(0.1085P)^2^+1.9299P] where P=(Fo^2^+2Fc^2^)/3'
_refine_ls_weighting_scheme calc
_refine_ls_wR_factor_gt 0.1840
_refine_ls_wR_factor_ref 0.2059
_reflns_Friedel_coverage 0.000
_reflns_number_gt 2423
_reflns_number_total 3260
_reflns_threshold_expression 'I > 2\s(I)'
_cod_data_source_file d0ob00872a2.cif
_cod_data_source_block mo_d8v19075_0m
_cod_depositor_comments 'Adding full bibliography for 7157513.cif.'
_cod_database_code 7157513
_shelx_space_group_comment
; 
The symmetry employed for this shelxl refinement is uniquely defined 
by the following loop, which should always be used as a source of 
symmetry information in preference to the above space-group names. 
They are only intended as comments. 
;
_shelx_estimated_absorpt_t_min 0.962
_shelx_estimated_absorpt_t_max 0.974
_shelxl_version_number 2013-4

loop_
_space_group_symop_operation_xyz
'x, y, z'
'-x+1/2, -y, z+1/2'
'-x, y+1/2, -z+1/2'
'x+1/2, -y+1/2, -z'
'-x, -y, -z'
'x-1/2, y, -z-1/2'
'x, -y-1/2, z-1/2'
'-x-1/2, y-1/2, z'

loop_
_atom_site_label
_atom_site_type_symbol
_atom_site_fract_x
_atom_site_fract_y
_atom_site_fract_z
_atom_site_U_iso_or_equiv
_atom_site_adp_type
_atom_site_occupancy
_atom_site_site_symmetry_order
_atom_site_calc_flag
_atom_site_refinement_flags_posn
_atom_site_refinement_flags_adp
_atom_site_refinement_flags_occupancy
_atom_site_disorder_assembly
_atom_site_disorder_group
S1 S 0.47926(10) 0.77222(6) 0.54798(3) 0.0708(4) Uani 1 1 d D U . . .
F1 F 0.3309(7) 0.6073(3) 0.55703(16) 0.1063(15) Uani 0.6 1 d . U P A 1
F2 F 0.4187(11) 0.6481(6) 0.48862(17) 0.122(2) Uani 0.5 1 d . U P A 1
C9 C 0.3573(8) 0.6780(5) 0.5279(2) 0.0899(17) Uani 0.8 1 d . U P A 1
H9 H 0.2521 0.7078 0.5213 0.108 Uiso 0.8 1 calc R U P A 1
F1' F 0.4569(15) 0.5961(9) 0.5112(5) 0.178(5) Uani 0.4 1 d . U P A 2
F2' F 0.2514(18) 0.6564(10) 0.5213(6) 0.255(6) Uani 0.5 1 d . U P A 2
C9' C 0.390(4) 0.6445(16) 0.5448(11) 0.091(6) Uani 0.2 1 d D U P A 2
H9' H 0.3816 0.6085 0.5733 0.109 Uiso 0.2 1 calc R U P A 2
N1 N 0.1761(3) 0.91805(19) 0.62356(11) 0.0756(8) Uani 1 1 d . . . . .
B1 B 0.5894(3) 0.6630(2) 0.64787(10) 0.0464(7) Uani 1 1 d . . . . .
C1 C 0.2415(3) 0.8599(2) 0.65700(11) 0.0604(7) Uani 1 1 d . . . . .
C2 C 0.2084(4) 0.8570(3) 0.70284(12) 0.0766(10) Uani 1 1 d . . . . .
H2 H 0.1316 0.8987 0.7156 0.092 Uiso 1 1 calc R U . . .
C3 C 0.2918(4) 0.7915(3) 0.72828(12) 0.0794(10) Uani 1 1 d . . . . .
H3 H 0.2712 0.7878 0.7590 0.095 Uiso 1 1 calc R U . . .
C4 C 0.4085(4) 0.7292(2) 0.70927(11) 0.0670(8) Uani 1 1 d . . . . .
H4 H 0.4633 0.6853 0.7279 0.080 Uiso 1 1 calc R U . . .
C5 C 0.4461(3) 0.73026(18) 0.66375(9) 0.0504(6) Uani 1 1 d . . . . .
C6 C 0.3573(3) 0.79722(18) 0.63703(9) 0.0493(6) Uani 1 1 d . . . . .
C7 C 0.3558(3) 0.8209(2) 0.58996(10) 0.0569(7) Uani 1 1 d . . . . .
C8 C 0.2452(4) 0.8939(2) 0.58390(13) 0.0714(9) Uani 1 1 d . . . . .
H8 H 0.2205 0.9230 0.5564 0.086 Uiso 1 1 calc R U . . .
O1 O 0.7506(8) 0.6876(5) 0.6595(2) 0.0694(14) Uani 0.5 1 d . U P B 1
O2 O 0.574(3) 0.5667(18) 0.6427(6) 0.0715(17) Uani 0.5 1 d . U P B 1
C10 C 0.8511(12) 0.6072(8) 0.6405(4) 0.0756(14) Uani 0.5 1 d . U P B 1
C11 C 0.7443(15) 0.5304(9) 0.6287(4) 0.0738(15) Uani 0.5 1 d . U P B 1
C12 C 0.7544(10) 0.4623(7) 0.5924(4) 0.091(2) Uani 0.5 1 d . U P B 1
H12A H 0.7366 0.4967 0.5646 0.137 Uiso 0.5 1 calc R U P B 1
H12B H 0.6737 0.4119 0.5960 0.137 Uiso 0.5 1 calc R U P B 1
H12C H 0.8595 0.4324 0.5920 0.137 Uiso 0.5 1 calc R U P B 1
C13 C 0.7518(10) 0.4582(6) 0.6750(4) 0.095(2) Uani 0.5 1 d . U P B 1
H13A H 0.6858 0.4006 0.6704 0.142 Uiso 0.5 1 calc R U P B 1
H13B H 0.7124 0.4947 0.7004 0.142 Uiso 0.5 1 calc R U P B 1
H13C H 0.8614 0.4382 0.6804 0.142 Uiso 0.5 1 calc R U P B 1
C14 C 0.9973(10) 0.6029(7) 0.6657(4) 0.088(2) Uani 0.5 1 d . U P B 1
H14A H 0.9740 0.5823 0.6959 0.132 Uiso 0.5 1 calc R U P B 1
H14B H 1.0467 0.6672 0.6662 0.132 Uiso 0.5 1 calc R U P B 1
H14C H 1.0697 0.5563 0.6520 0.132 Uiso 0.5 1 calc R U P B 1
C15 C 0.9056(11) 0.6524(6) 0.5897(4) 0.101(2) Uani 0.5 1 d . U P B 1
H15A H 0.9798 0.6075 0.5756 0.152 Uiso 0.5 1 calc R U P B 1
H15B H 0.9564 0.7157 0.5935 0.152 Uiso 0.5 1 calc R U P B 1
H15C H 0.8114 0.6596 0.5712 0.152 Uiso 0.5 1 calc R U P B 1
O1' O 0.7328(8) 0.6965(5) 0.6372(2) 0.0745(15) Uani 0.5 1 d . U P B 2
O2' O 0.582(3) 0.5686(18) 0.6335(5) 0.0713(17) Uani 0.5 1 d . U P B 2
C10' C 0.8382(12) 0.6167(7) 0.6247(3) 0.077(2) Uani 0.5 1 d . U P B 2
C11' C 0.7416(16) 0.5246(9) 0.6420(4) 0.074(2) Uani 0.5 1 d . U P B 2
C12' C 0.7416(10) 0.4273(5) 0.6229(4) 0.089(2) Uani 0.5 1 d . U P B 2
H12D H 0.6898 0.3821 0.6433 0.133 Uiso 0.5 1 calc R U P B 2
H12E H 0.8508 0.4064 0.6178 0.133 Uiso 0.5 1 calc R U P B 2
H12F H 0.6840 0.4282 0.5949 0.133 Uiso 0.5 1 calc R U P B 2
C13' C 0.8071(12) 0.5178(8) 0.6957(3) 0.106(2) Uani 0.5 1 d . U P B 2
H13D H 0.7163 0.5205 0.7157 0.159 Uiso 0.5 1 calc R U P B 2
H13E H 0.8782 0.5724 0.7018 0.159 Uiso 0.5 1 calc R U P B 2
H13F H 0.8641 0.4567 0.7001 0.159 Uiso 0.5 1 calc R U P B 2
C14' C 1.0025(10) 0.6304(7) 0.6378(4) 0.100(3) Uani 0.5 1 d . U P B 2
H14D H 1.0479 0.6849 0.6215 0.149 Uiso 0.5 1 calc R U P B 2
H14E H 1.0627 0.5713 0.6314 0.149 Uiso 0.5 1 calc R U P B 2
H14F H 1.0073 0.6440 0.6695 0.149 Uiso 0.5 1 calc R U P B 2
C15' C 0.8107(12) 0.5894(8) 0.5696(3) 0.111(3) Uani 0.5 1 d . U P B 2
H15D H 0.7215 0.5444 0.5665 0.167 Uiso 0.5 1 calc R U P B 2
H15E H 0.9067 0.5592 0.5578 0.167 Uiso 0.5 1 calc R U P B 2
H15F H 0.7881 0.6491 0.5532 0.167 Uiso 0.5 1 calc R U P B 2
H1A H 0.090(6) 0.973(4) 0.6271(16) 0.135(16) Uiso 1 1 d . . . . .

loop_
_atom_site_aniso_label
_atom_site_aniso_U_11
_atom_site_aniso_U_22
_atom_site_aniso_U_33
_atom_site_aniso_U_23
_atom_site_aniso_U_13
_atom_site_aniso_U_12
S1 0.0679(6) 0.0731(6) 0.0713(6) -0.0006(4) 0.0122(4) -0.0045(4)
F1 0.138(4) 0.058(2) 0.122(3) 0.017(2) -0.031(3) -0.036(2)
F2 0.168(6) 0.137(6) 0.062(3) -0.050(3) 0.007(3) 0.000(5)
C9 0.083(3) 0.095(4) 0.092(4) -0.024(3) -0.014(3) -0.002(3)
F1' 0.168(8) 0.143(8) 0.222(12) -0.119(8) 0.023(9) 0.012(7)
F2' 0.235(10) 0.229(10) 0.299(12) -0.080(10) -0.061(11) -0.027(10)
C9' 0.096(11) 0.086(7) 0.090(11) -0.013(9) -0.009(9) -0.018(8)
N1 0.0523(14) 0.0539(14) 0.121(2) -0.0148(15) -0.0101(15) 0.0151(11)
B1 0.0414(14) 0.0395(14) 0.0582(16) 0.0009(11) 0.0023(11) -0.0022(11)
C1 0.0364(13) 0.0497(14) 0.095(2) -0.0184(14) -0.0005(13) 0.0026(11)
C2 0.0490(16) 0.081(2) 0.099(3) -0.0389(19) 0.0131(16) 0.0065(15)
C3 0.0636(19) 0.099(3) 0.076(2) -0.0244(19) 0.0155(16) -0.0004(18)
C4 0.0566(17) 0.075(2) 0.0690(19) -0.0042(15) 0.0092(14) 0.0031(14)
C5 0.0403(12) 0.0448(13) 0.0659(16) -0.0064(11) 0.0046(11) -0.0028(10)
C6 0.0316(11) 0.0411(12) 0.0752(17) -0.0122(11) 0.0016(10) -0.0029(9)
C7 0.0473(14) 0.0478(14) 0.0757(18) -0.0024(12) -0.0019(12) -0.0003(11)
C8 0.0628(18) 0.0583(17) 0.093(2) 0.0020(16) -0.0088(17) 0.0067(14)
O1 0.0369(17) 0.0478(19) 0.123(4) -0.027(3) -0.002(3) 0.0013(14)
O2 0.038(2) 0.0456(17) 0.131(5) -0.023(4) 0.002(3) 0.0001(16)
C10 0.0423(18) 0.053(2) 0.131(4) -0.021(3) 0.005(2) 0.0046(17)
C11 0.0398(19) 0.0494(19) 0.132(4) -0.024(3) 0.003(3) 0.0027(17)
C12 0.067(4) 0.077(4) 0.131(5) -0.046(4) 0.007(4) 0.006(3)
C13 0.072(4) 0.066(4) 0.146(5) 0.022(4) -0.004(4) 0.011(3)
C14 0.051(3) 0.074(4) 0.137(5) -0.021(4) -0.020(4) 0.003(3)
C15 0.082(4) 0.081(4) 0.141(5) 0.009(4) 0.045(4) 0.007(3)
O1' 0.0414(19) 0.0480(18) 0.134(4) -0.012(3) 0.012(3) 0.0005(15)
O2' 0.037(2) 0.0464(17) 0.130(5) -0.027(4) 0.001(3) 0.0009(16)
C10' 0.054(3) 0.057(3) 0.120(5) 0.020(3) 0.029(3) 0.020(2)
C11' 0.053(3) 0.051(3) 0.118(5) 0.018(3) 0.014(3) 0.018(2)
C12' 0.064(4) 0.046(3) 0.157(6) -0.005(4) 0.014(4) 0.015(3)
C13' 0.105(5) 0.098(5) 0.116(5) 0.026(5) -0.014(4) 0.027(4)
C14' 0.051(4) 0.075(5) 0.173(7) -0.003(5) 0.021(5) -0.005(3)
C15' 0.108(5) 0.121(6) 0.105(5) 0.014(5) 0.036(5) 0.045(5)

loop_
_atom_type_symbol
_atom_type_description
_atom_type_scat_dispersion_real
_atom_type_scat_dispersion_imag
_atom_type_scat_source
C C 0.0033 0.0016 'International Tables Vol C Tables 4.2.6.8 and 6.1.1.4'
H H 0.0000 0.0000 'International Tables Vol C Tables 4.2.6.8 and 6.1.1.4'
N N 0.0061 0.0033 'International Tables Vol C Tables 4.2.6.8 and 6.1.1.4'
O O 0.0106 0.0060 'International Tables Vol C Tables 4.2.6.8 and 6.1.1.4'
F F 0.0171 0.0103 'International Tables Vol C Tables 4.2.6.8 and 6.1.1.4'
S S 0.1246 0.1234 'International Tables Vol C Tables 4.2.6.8 and 6.1.1.4'
B B 0.0013 0.0007 'International Tables Vol C Tables 4.2.6.8 and 6.1.1.4'

loop_
_geom_angle_atom_site_label_1
_geom_angle_atom_site_label_2
_geom_angle_atom_site_label_3
_geom_angle
_geom_angle_site_symmetry_1
_geom_angle_site_symmetry_3
_geom_angle_publ_flag
C9 S1 C7 100.5(2) . . ?
C7 S1 C9' 98.8(10) . . ?
F1 C9 F2 115.0(6) . . ?
F1 C9 S1 114.0(5) . . ?
F2 C9 S1 107.6(6) . . ?
F1 C9 H9 106.6 . . ?
F2 C9 H9 106.6 . . ?
S1 C9 H9 106.6 . . ?
F1' C9' F2' 91(2) . . ?
F1' C9' S1 109.4(18) . . ?
F2' C9' S1 104.4(19) . . ?
F1' C9' H9' 116.2 . . ?
F2' C9' H9' 116.2 . . ?
S1 C9' H9' 116.2 . . ?
C8 N1 C1 109.0(3) . . ?
C8 N1 H1A 124(3) . . ?
C1 N1 H1A 127(3) . . ?
O1' B1 O2' 107.1(10) . . ?
O2 B1 O1 110.6(11) . . ?
O1' B1 C5 124.0(4) . . ?
O2 B1 C5 122.4(10) . . ?
O2' B1 C5 127.5(10) . . ?
O1 B1 C5 120.2(3) . . ?
N1 C1 C2 130.2(3) . . ?
N1 C1 C6 107.8(3) . . ?
C2 C1 C6 122.0(3) . . ?
C3 C2 C1 117.8(3) . . ?
C3 C2 H2 121.1 . . ?
C1 C2 H2 121.1 . . ?
C2 C3 C4 121.2(3) . . ?
C2 C3 H3 119.4 . . ?
C4 C3 H3 119.4 . . ?
C5 C4 C3 122.8(3) . . ?
C5 C4 H4 118.6 . . ?
C3 C4 H4 118.6 . . ?
C4 C5 C6 116.0(2) . . ?
C4 C5 B1 117.2(2) . . ?
C6 C5 B1 126.6(2) . . ?
C1 C6 C5 120.1(3) . . ?
C1 C6 C7 105.8(2) . . ?
C5 C6 C7 134.1(2) . . ?
C8 C7 C6 107.3(3) . . ?
C8 C7 S1 125.1(3) . . ?
C6 C7 S1 127.6(2) . . ?
N1 C8 C7 110.2(3) . . ?
N1 C8 H8 124.9 . . ?
C7 C8 H8 124.9 . . ?
B1 O1 C10 105.3(5) . . ?
B1 O2 C11 104.8(16) . . ?
C11 C10 C14 129.4(11) . . ?
C11 C10 O1 106.4(9) . . ?
C14 C10 O1 107.9(7) . . ?
C11 C10 C15 102.2(9) . . ?
C14 C10 C15 105.0(8) . . ?
O1 C10 C15 103.0(7) . . ?
C10 C11 C12 129.0(11) . . ?
C10 C11 O2 105.7(14) . . ?
C12 C11 O2 117.5(13) . . ?
C10 C11 C13 101.5(9) . . ?
C12 C11 C13 104.2(9) . . ?
O2 C11 C13 89.8(10) . . ?
C11 C12 H12A 109.5 . . ?
C11 C12 H12B 109.5 . . ?
H12A C12 H12B 109.5 . . ?
C11 C12 H12C 109.5 . . ?
H12A C12 H12C 109.5 . . ?
H12B C12 H12C 109.5 . . ?
C11 C13 H13A 109.5 . . ?
C11 C13 H13B 109.5 . . ?
H13A C13 H13B 109.5 . . ?
C11 C13 H13C 109.5 . . ?
H13A C13 H13C 109.5 . . ?
H13B C13 H13C 109.5 . . ?
C10 C14 H14A 109.5 . . ?
C10 C14 H14B 109.5 . . ?
H14A C14 H14B 109.5 . . ?
C10 C14 H14C 109.5 . . ?
H14A C14 H14C 109.5 . . ?
H14B C14 H14C 109.5 . . ?
C10 C15 H15A 109.5 . . ?
C10 C15 H15B 109.5 . . ?
H15A C15 H15B 109.5 . . ?
C10 C15 H15C 109.5 . . ?
H15A C15 H15C 109.5 . . ?
H15B C15 H15C 109.5 . . ?
B1 O1' C10' 110.8(6) . . ?
B1 O2' C11' 106.5(17) . . ?
C14' C10' O1' 114.3(9) . . ?
C14' C10' C11' 119.9(9) . . ?
O1' C10' C11' 101.6(8) . . ?
C14' C10' C15' 114.9(8) . . ?
O1' C10' C15' 109.4(6) . . ?
C11' C10' C15' 94.4(10) . . ?
C12' C11' O2' 107.5(15) . . ?
C12' C11' C10' 126.7(10) . . ?
O2' C11' C10' 94.7(13) . . ?
C12' C11' C13' 109.0(8) . . ?
O2' C11' C13' 118.3(12) . . ?
C10' C11' C13' 101.0(10) . . ?
C11' C12' H12D 109.5 . . ?
C11' C12' H12E 109.5 . . ?
H12D C12' H12E 109.5 . . ?
C11' C12' H12F 109.5 . . ?
H12D C12' H12F 109.5 . . ?
H12E C12' H12F 109.5 . . ?
C11' C13' H13D 109.5 . . ?
C11' C13' H13E 109.5 . . ?
H13D C13' H13E 109.5 . . ?
C11' C13' H13F 109.5 . . ?
H13D C13' H13F 109.5 . . ?
H13E C13' H13F 109.5 . . ?
C10' C14' H14D 109.5 . . ?
C10' C14' H14E 109.5 . . ?
H14D C14' H14E 109.5 . . ?
C10' C14' H14F 109.5 . . ?
H14D C14' H14F 109.5 . . ?
H14E C14' H14F 109.5 . . ?
C10' C15' H15D 109.5 . . ?
C10' C15' H15E 109.5 . . ?
H15D C15' H15E 109.5 . . ?
C10' C15' H15F 109.5 . . ?
H15D C15' H15F 109.5 . . ?
H15E C15' H15F 109.5 . . ?

loop_
_geom_bond_atom_site_label_1
_geom_bond_atom_site_label_2
_geom_bond_distance
_geom_bond_site_symmetry_2
_geom_bond_publ_flag
S1 C9 1.731(6) . ?
S1 C7 1.743(3) . ?
S1 C9' 1.878(18) . ?
F1 C9 1.308(8) . ?
F2 C9 1.338(9) . ?
C9 H9 0.9800 . ?
F1' C9' 1.31(3) . ?
F2' C9' 1.36(3) . ?
C9' H9' 0.9800 . ?
N1 C8 1.352(5) . ?
N1 C1 1.379(4) . ?
N1 H1A 1.03(5) . ?
B1 O1' 1.310(8) . ?
B1 O2 1.32(2) . ?
B1 O2' 1.35(2) . ?
B1 O1 1.418(7) . ?
B1 C5 1.567(4) . ?
C1 C2 1.392(5) . ?
C1 C6 1.410(3) . ?
C2 C3 1.353(5) . ?
C2 H2 0.9300 . ?
C3 C4 1.401(4) . ?
C3 H3 0.9300 . ?
C4 C5 1.390(4) . ?
C4 H4 0.9300 . ?
C5 C6 1.411(4) . ?
C6 C7 1.437(4) . ?
C7 C8 1.357(4) . ?
C8 H8 0.9300 . ?
O1 C10 1.480(11) . ?
O2 C11 1.55(3) . ?
C10 C11 1.408(17) . ?
C10 C14 1.425(12) . ?
C10 C15 1.691(14) . ?
C11 C12 1.422(13) . ?
C11 C13 1.688(14) . ?
C12 H12A 0.9600 . ?
C12 H12B 0.9600 . ?
C12 H12C 0.9600 . ?
C13 H13A 0.9600 . ?
C13 H13B 0.9600 . ?
C13 H13C 0.9600 . ?
C14 H14A 0.9600 . ?
C14 H14B 0.9600 . ?
C14 H14C 0.9600 . ?
C15 H15A 0.9600 . ?
C15 H15B 0.9600 . ?
C15 H15C 0.9600 . ?
O1' C10' 1.435(10) . ?
O2' C11' 1.47(3) . ?
C10' C14' 1.427(14) . ?
C10' C11' 1.567(17) . ?
C10' C15' 1.696(15) . ?
C11' C12' 1.432(15) . ?
C11' C13' 1.688(14) . ?
C12' H12D 0.9600 . ?
C12' H12E 0.9600 . ?
C12' H12F 0.9600 . ?
C13' H13D 0.9600 . ?
C13' H13E 0.9600 . ?
C13' H13F 0.9600 . ?
C14' H14D 0.9600 . ?
C14' H14E 0.9600 . ?
C14' H14F 0.9600 . ?
C15' H15D 0.9600 . ?
C15' H15E 0.9600 . ?
C15' H15F 0.9600 . ?

loop_
_geom_torsion_atom_site_label_1
_geom_torsion_atom_site_label_2
_geom_torsion_atom_site_label_3
_geom_torsion_atom_site_label_4
_geom_torsion
_geom_torsion_site_symmetry_1
_geom_torsion_site_symmetry_2
_geom_torsion_site_symmetry_3
_geom_torsion_site_symmetry_4
_geom_torsion_publ_flag
C7 S1 C9 F1 -65.6(5) . . . . ?
C9' S1 C9 F1 22(3) . . . . ?
C7 S1 C9 F2 165.7(5) . . . . ?
C9' S1 C9 F2 -107(3) . . . . ?
C9 S1 C9' F1' 78(3) . . . . ?
C7 S1 C9' F1' 173.9(19) . . . . ?
C9 S1 C9' F2' -18.9(15) . . . . ?
C7 S1 C9' F2' 77(2) . . . . ?
C8 N1 C1 C2 -179.5(3) . . . . ?
C8 N1 C1 C6 0.4(3) . . . . ?
N1 C1 C2 C3 179.9(3) . . . . ?
C6 C1 C2 C3 0.1(4) . . . . ?
C1 C2 C3 C4 0.5(5) . . . . ?
C2 C3 C4 C5 -0.1(5) . . . . ?
C3 C4 C5 C6 -1.0(4) . . . . ?
C3 C4 C5 B1 174.9(3) . . . . ?
O1' B1 C5 C4 -104.8(4) . . . . ?
O2 B1 C5 C4 77.5(10) . . . . ?
O2' B1 C5 C4 90.9(10) . . . . ?
O1 B1 C5 C4 -70.7(5) . . . . ?
O1' B1 C5 C6 70.7(5) . . . . ?
O2 B1 C5 C6 -107.0(10) . . . . ?
O2' B1 C5 C6 -93.6(10) . . . . ?
O1 B1 C5 C6 104.8(4) . . . . ?
N1 C1 C6 C5 178.9(2) . . . . ?
C2 C1 C6 C5 -1.2(4) . . . . ?
N1 C1 C6 C7 -0.5(3) . . . . ?
C2 C1 C6 C7 179.4(3) . . . . ?
C4 C5 C6 C1 1.6(4) . . . . ?
B1 C5 C6 C1 -173.9(2) . . . . ?
C4 C5 C6 C7 -179.2(3) . . . . ?
B1 C5 C6 C7 5.2(4) . . . . ?
C1 C6 C7 C8 0.4(3) . . . . ?
C5 C6 C7 C8 -178.9(3) . . . . ?
C1 C6 C7 S1 176.9(2) . . . . ?
C5 C6 C7 S1 -2.3(4) . . . . ?
C9 S1 C7 C8 -89.2(4) . . . . ?
C9' S1 C7 C8 -112.3(11) . . . . ?
C9 S1 C7 C6 94.8(4) . . . . ?
C9' S1 C7 C6 71.7(11) . . . . ?
C1 N1 C8 C7 -0.2(4) . . . . ?
C6 C7 C8 N1 -0.1(3) . . . . ?
S1 C7 C8 N1 -176.8(2) . . . . ?
O1' B1 O1 C10 -75.4(11) . . . . ?
O2 B1 O1 C10 26.5(10) . . . . ?
O2' B1 O1 C10 13.6(10) . . . . ?
C5 B1 O1 C10 178.1(5) . . . . ?
O1' B1 O2 C11 4.2(14) . . . . ?
O2' B1 O2 C11 63(9) . . . . ?
O1 B1 O2 C11 -27.0(14) . . . . ?
C5 B1 O2 C11 -177.9(7) . . . . ?
B1 O1 C10 C11 -13.5(10) . . . . ?
B1 O1 C10 C14 -155.7(8) . . . . ?
B1 O1 C10 C15 93.6(7) . . . . ?
C14 C10 C11 C12 -82.8(19) . . . . ?
O1 C10 C11 C12 146.2(12) . . . . ?
C15 C10 C11 C12 38.5(16) . . . . ?
C14 C10 C11 O2 129.4(14) . . . . ?
O1 C10 C11 O2 -1.7(15) . . . . ?
C15 C10 C11 O2 -109.3(11) . . . . ?
C14 C10 C11 C13 36.3(16) . . . . ?
O1 C10 C11 C13 -94.7(9) . . . . ?
C15 C10 C11 C13 157.6(6) . . . . ?
B1 O2 C11 C10 17.4(17) . . . . ?
B1 O2 C11 C12 -134.8(12) . . . . ?
B1 O2 C11 C13 119.3(11) . . . . ?
O2 B1 O1' C10' -3.0(11) . . . . ?
O2' B1 O1' C10' -13.9(11) . . . . ?
O1 B1 O1' C10' 87.1(12) . . . . ?
C5 B1 O1' C10' 179.1(5) . . . . ?
O1' B1 O2' C11' 38.5(14) . . . . ?
O2 B1 O2' C11' -86(9) . . . . ?
O1 B1 O2' C11' 8.1(14) . . . . ?
C5 B1 O2' C11' -155.0(8) . . . . ?
B1 O1' C10' C14' -144.7(8) . . . . ?
B1 O1' C10' C11' -14.1(9) . . . . ?
B1 O1' C10' C15' 84.8(8) . . . . ?
B1 O2' C11' C12' -174.3(8) . . . . ?
B1 O2' C11' C10' -43.3(14) . . . . ?
B1 O2' C11' C13' 61.9(18) . . . . ?
C14' C10' C11' C12' -84.2(15) . . . . ?
O1' C10' C11' C12' 148.8(10) . . . . ?
C15' C10' C11' C12' 38.0(13) . . . . ?
C14' C10' C11' O2' 159.8(11) . . . . ?
O1' C10' C11' O2' 32.8(13) . . . . ?
C15' C10' C11' O2' -78.0(11) . . . . ?
C14' C10' C11' C13' 39.8(13) . . . . ?
O1' C10' C11' C13' -87.2(8) . . . . ?
C15' C10' C11' C13' 162.0(7) . . . . ?
